data_7241579
loop_
_publ_author_name
'Han, Yanning'
'Zhang, Tong'
'Chen, Xinyu'
'Chen, Qiao'
'Xue, Pengchong'

_publ_section_title
;
 Spacer group-controlled luminescence and response of C3-symmetric
 triphenylamine derivatives towards force stimuli
;
_journal_issue 1
_journal_name_full CrystEngComm
_journal_page_first 202
_journal_page_last 209
_journal_paper_doi 10.1039/D0CE01539C
_journal_volume 23
_journal_year 2021
_chemical_formula_moiety 'C45 H30 N4'
_chemical_formula_sum 'C45 H30 N4'
_chemical_formula_weight 626.73
_space_group_crystal_system monoclinic
_space_group_IT_number 9
_space_group_name_Hall 'C -2yc'
_space_group_name_H-M_alt 'C 1 c 1'
_atom_sites_solution_hydrogens geom
_audit_creation_date 2019-11-27
_audit_creation_method
;
Olex2 1.2
(compiled 2015.09.30 svn.r3233 for OlexSys, GUI svn.r5103)
;
_audit_update_record
;
2019-12-21 deposited with the CCDC.	2020-11-09 downloaded from the CCDC.
;
_cell_angle_alpha 90
_cell_angle_beta 93.2313(18)
_cell_angle_gamma 90
_cell_formula_units_Z 4
_cell_length_a 10.4053(2)
_cell_length_b 32.0280(6)
_cell_length_c 10.37836(18)
_cell_measurement_reflns_used 6693
_cell_measurement_temperature 136(1)
_cell_measurement_theta_max 73.5640
_cell_measurement_theta_min 2.7060
_cell_volume 3453.20(11)
_computing_cell_refinement 'CrysAlisPro 1.171.39.46 (Rigaku OD, 2018)'
_computing_data_collection 'CrysAlisPro 1.171.39.46 (Rigaku OD, 2018)'
_computing_data_reduction 'CrysAlisPro 1.171.39.46 (Rigaku OD, 2018)'
_computing_molecular_graphics 'Olex2 (Dolomanov et al., 2009)'
_computing_publication_material 'Olex2 (Dolomanov et al., 2009)'
_computing_structure_refinement 'ShelXL (Sheldrick, 2015)'
_computing_structure_solution 'ShelXT (Sheldrick, 2015)'
_diffrn_ambient_environment N~2~
_diffrn_ambient_temperature 136(1)
_diffrn_detector 'CCD plate'
_diffrn_detector_area_resol_mean 5.2740
_diffrn_detector_type AtlasS2
_diffrn_measured_fraction_theta_full 1.000
_diffrn_measured_fraction_theta_max 1.000
_diffrn_measurement_details
;
List of Runs (angles in degrees, time in seconds):

  # Type    Start    End  Width  t~exp~   \w     \q     \k     \f   Frames
#--------------------------------------------------------------------------
  1  \w    -52.00  29.00   1.00    5.87    --  -41.61  38.00-120.00   81
  2  \w   -107.00 -22.00   1.00    5.87    --  -41.61 -38.00 -90.00   85
  3  \w    -48.00  28.00   1.00    5.87    --  -41.61  77.00  30.00   76
  4  \w     37.00 132.00   1.00   28.48    --  107.08 -45.00  90.00   95
  5  \w     79.00 173.00   1.00   28.48    --  107.08  30.00 -90.00   94
  6  \w    107.00 178.00   1.00   28.48    --  107.08 125.00-150.00   71
  7  \w     94.00 173.00   1.00   28.48    --  107.08 125.00 150.00   79
  8  \w     24.00  50.00   1.00   28.48    --  107.08 -94.00 150.00   26
  9  \w     56.00  96.00   1.00   28.48    --  107.08 -94.00 150.00   40
 10  \w     46.00 103.00   1.00   28.48    --  107.08 -94.00 -90.00   57
 11  \w     85.00 110.00   1.00   28.48    --  107.08 -94.00 -90.00   25
 12  \w    -77.00 -48.00   1.00    5.87    --  -41.74 -38.00-150.00   29
 13  \w     27.00  75.00   1.00    5.87    --   41.74  38.00  30.00   48
 14  \w      1.00  39.00   1.00    5.87    --   41.74 -99.00 150.00   38
 15  \w     52.00  78.00   1.00    5.87    --   41.74  57.00  30.00   26
 16  \w     25.00  84.00   1.00    5.87    --   41.74  57.00  60.00   59
 17  \w    109.00 166.00   1.00   28.48    --  107.08  77.00 -60.00   57
 18  \w     75.00 101.00   1.00   28.48    --  107.08  77.00  30.00   26
 19  \w     75.00 104.00   1.00   28.48    --  107.08  77.00 -60.00   29
 20  \w     78.00 130.00   1.00   28.48    --  107.08  61.00   0.00   52
 21  \w     78.00 103.00   1.00   28.48    --  107.08  61.00  30.00   25
 22  \w    127.00 176.00   1.00   28.48    --  107.08  77.00   0.00   49
 23  \w     79.00 104.00   1.00   28.48    --  107.08  61.00 -30.00   25
 24  \w     76.00 102.00   1.00   28.48    --  107.08  77.00  60.00   26
 25  \w     74.00 125.00   1.00   28.48    --  107.08  77.00 -30.00   51
 26  \w    128.00 164.00   1.00   28.48    --  107.08  45.00  60.00   36
 27  \w     81.00 109.00   1.00   28.48    --  107.08  45.00  60.00   28
 28  \w     82.00 107.00   1.00   28.48    --  107.08  45.00   0.00   25
 29  \w     83.00 127.00   1.00   28.48    --  107.08  45.00  30.00   44
 30  \w     81.00 109.00   1.00   28.48    --  107.08  45.00  90.00   28
 31  \w     74.00  99.00   1.00   28.48    --  107.08  77.00   0.00   25
 32  \w     86.00 112.00   1.00   28.48    --  107.08  30.00  90.00   26
 33  \w     79.00 105.00   1.00   28.48    --  107.08  61.00  60.00   26
;
_diffrn_measurement_device 'four-circle diffractometer'
_diffrn_measurement_device_type 'SuperNova, Dual, Cu at home/near, AtlasS2'
_diffrn_measurement_method '\w scans'
_diffrn_orient_matrix_type 'CrysAlisPro convention (1999,Acta A55,543-557)'
_diffrn_orient_matrix_UB_11 0.0057945000
_diffrn_orient_matrix_UB_12 0.0204593000
_diffrn_orient_matrix_UB_13 0.1345443000
_diffrn_orient_matrix_UB_21 0.1438093000
_diffrn_orient_matrix_UB_22 0.0096999000
_diffrn_orient_matrix_UB_23 -0.0122653000
_diffrn_orient_matrix_UB_31 -0.0357599000
_diffrn_orient_matrix_UB_32 0.0424350000
_diffrn_orient_matrix_UB_33 -0.0620517000
_diffrn_radiation_monochromator mirror
_diffrn_radiation_probe x-ray
_diffrn_radiation_type CuK\a
_diffrn_radiation_wavelength 1.54184
_diffrn_reflns_av_R_equivalents 0.1208
_diffrn_reflns_av_unetI/netI 0.0791
_diffrn_reflns_Laue_measured_fraction_full 1.000
_diffrn_reflns_Laue_measured_fraction_max 1.000
_diffrn_reflns_limit_h_max 12
_diffrn_reflns_limit_h_min -12
_diffrn_reflns_limit_k_max 38
_diffrn_reflns_limit_k_min -37
_diffrn_reflns_limit_l_max 11
_diffrn_reflns_limit_l_min -12
_diffrn_reflns_number 14386
_diffrn_reflns_point_group_measured_fraction_full 0.786
_diffrn_reflns_point_group_measured_fraction_max 0.786
_diffrn_reflns_theta_full 67.047
_diffrn_reflns_theta_max 67.047
_diffrn_reflns_theta_min 2.759
_diffrn_source 'micro-focus sealed X-ray tube'
_diffrn_source_type 'SuperNova (Cu) X-ray Source'
_exptl_absorpt_coefficient_mu 0.551
_exptl_absorpt_correction_T_max 1.00000
_exptl_absorpt_correction_T_min 0.32716
_exptl_absorpt_correction_type multi-scan
_exptl_absorpt_process_details
;
CrysAlisPro 1.171.39.46 (Rigaku Oxford Diffraction, 2018)
Empirical absorption correction using spherical harmonics,
 implemented in SCALE3 ABSPACK scaling algorithm.
;
_exptl_crystal_colour yellow
_exptl_crystal_colour_primary yellow
_exptl_crystal_density_diffrn 1.206
_exptl_crystal_description block
_exptl_crystal_F_000 1312
_exptl_crystal_size_max 0.25
_exptl_crystal_size_mid 0.22
_exptl_crystal_size_min 0.12
_refine_diff_density_max 0.236
_refine_diff_density_min -0.305
_refine_diff_density_rms 0.059
_refine_ls_abs_structure_details
;
 Classical Flack method preferred over Parsons because s.u. lower.
;
_refine_ls_abs_structure_Flack -0.4(10)
_refine_ls_extinction_method none
_refine_ls_goodness_of_fit_ref 1.065
_refine_ls_hydrogen_treatment constr
_refine_ls_matrix_type full
_refine_ls_number_parameters 442
_refine_ls_number_reflns 4849
_refine_ls_number_restraints 2
_refine_ls_restrained_S_all 1.064
_refine_ls_R_factor_all 0.0688
_refine_ls_R_factor_gt 0.0634
_refine_ls_shift/su_max 0.000
_refine_ls_shift/su_mean 0.000
_refine_ls_structure_factor_coef Fsqd
_refine_ls_weighting_details 'w=1/[\s^2^(Fo^2^)+(0.1139P)^2^] where P=(Fo^2^+2Fc^2^)/3'
_refine_ls_weighting_scheme calc
_refine_ls_wR_factor_gt 0.1690
_refine_ls_wR_factor_ref 0.1778
_reflns_Friedel_coverage 0.568
_reflns_Friedel_fraction_full 0.571
_reflns_Friedel_fraction_max 0.571
_reflns_number_gt 4402
_reflns_number_total 4849
_reflns_threshold_expression 'I > 2\s(I)'
_cod_data_source_file d0ce01539c2.cif
_cod_data_source_block a191125a
_cod_depositor_comments 'Adding full bibliography for 7241579.cif.'
_cod_original_cell_volume 3453.19(12)
_cod_database_code 7241579
_shelx_space_group_comment
;
The symmetry employed for this shelxl refinement is uniquely defined
by the following loop, which should always be used as a source of
symmetry information in preference to the above space-group names.
They are only intended as comments.
;
_reflns_odcompleteness_completeness 100.00
_reflns_odcompleteness_iscentric 1
_reflns_odcompleteness_theta 66.97
_olex2_refinement_description
;
1. Fixed Uiso
 At 1.2 times of:
  All C(H) groups
2.a Aromatic/amide H refined with riding coordinates:
 C2(H2), C3(H3), C5(H5), C6(H6), C7(H7), C8(H8), C10(H10), C11(H11), C13(H13),
 C14(H14), C17(H17), C18(H18), C20(H20), C21(H21), C22(H22), C23(H23), C25(H25),
  C26(H26), C28(H28), C29(H29), C32(H32), C33(H33), C35(H35), C36(H36),
 C37(H37), C38(H38), C40(H40), C41(H41), C43(H43), C44(H44)
;
_shelx_shelxl_version_number 2014/7
_olex2_date_sample_data_collection 2019-11-25
_olex2_submission_special_instructions 'No special instructions were received'
_oxdiff_exptl_absorpt_empirical_details
;
Empirical correction (ABSPACK) includes:
- Absorption correction using spherical harmonics
- Frame scaling
- Detector area scaling
;
_oxdiff_exptl_absorpt_empirical_full_max 5.533
_oxdiff_exptl_absorpt_empirical_full_min 0.194

loop_
_space_group_symop_operation_xyz
'x, y, z'
'x, -y, z+1/2'
'x+1/2, y+1/2, z'
'x+1/2, -y+1/2, z+1/2'

loop_
_atom_site_label
_atom_site_type_symbol
_atom_site_fract_x
_atom_site_fract_y
_atom_site_fract_z
_atom_site_U_iso_or_equiv
_atom_site_adp_type
_atom_site_occupancy
_atom_site_site_symmetry_order
_atom_site_calc_flag
_atom_site_refinement_flags_posn
_atom_site_refinement_flags_adp
_atom_site_refinement_flags_occupancy
_atom_site_disorder_assembly
_atom_site_disorder_group
N1 N 0.7173(3) 0.76890(11) 0.7773(3) 0.0229(7) Uani 1 1 d . . . . .
N2 N -0.1451(5) 1.00100(16) 1.3676(5) 0.0467(12) Uani 1 1 d . . . . .
N3 N 1.1453(5) 0.40541(13) 1.2677(4) 0.0397(10) Uani 1 1 d . . . . .
N4 N 1.0537(5) 0.91035(15) -0.3676(4) 0.0424(10) Uani 1 1 d . . . . .
C1 C 0.6291(4) 0.79331(12) 0.8473(4) 0.0205(8) Uani 1 1 d . . . . .
C2 C 0.5254(4) 0.81328(13) 0.7826(4) 0.0240(9) Uani 1 1 d . . . . .
H2 H 0.5114 0.8101 0.6939 0.029 Uiso 1 1 calc R . . . .
C3 C 0.4430(4) 0.83792(14) 0.8507(4) 0.0247(9) Uani 1 1 d . . . . .
H3 H 0.3749 0.8515 0.8068 0.030 Uiso 1 1 calc R . . . .
C4 C 0.4610(4) 0.84259(13) 0.9840(4) 0.0224(8) Uani 1 1 d . . . . .
C5 C 0.5636(4) 0.82176(13) 1.0479(4) 0.0235(8) Uani 1 1 d . . . . .
H5 H 0.5765 0.8243 1.1369 0.028 Uiso 1 1 calc R . . . .
C6 C 0.6472(4) 0.79718(13) 0.9795(4) 0.0227(8) Uani 1 1 d . . . . .
H6 H 0.7152 0.7834 1.0232 0.027 Uiso 1 1 calc R . . . .
C7 C 0.3750(4) 0.86799(13) 1.0610(4) 0.0248(9) Uani 1 1 d . . . . .
H7 H 0.3772 0.8627 1.1492 0.030 Uiso 1 1 calc R . . . .
C8 C 0.2948(5) 0.89763(14) 1.0171(4) 0.0272(9) Uani 1 1 d . . . . .
H8 H 0.2956 0.9045 0.9301 0.033 Uiso 1 1 calc R . . . .
C9 C 0.2047(4) 0.92037(14) 1.0962(4) 0.0260(9) Uani 1 1 d . . . . .
C10 C 0.1720(5) 0.90551(15) 1.2161(5) 0.0304(10) Uani 1 1 d . . . . .
H10 H 0.2089 0.8809 1.2480 0.036 Uiso 1 1 calc R . . . .
C11 C 0.0851(5) 0.92692(16) 1.2892(5) 0.0319(10) Uani 1 1 d . . . . .
H11 H 0.0656 0.9171 1.3702 0.038 Uiso 1 1 calc R . . . .
C12 C 0.0274(4) 0.96335(15) 1.2392(5) 0.0299(10) Uani 1 1 d . . . . .
C13 C 0.0588(5) 0.97862(14) 1.1204(5) 0.0311(10) Uani 1 1 d . . . . .
H13 H 0.0213 1.0031 1.0881 0.037 Uiso 1 1 calc R . . . .
C14 C 0.1472(5) 0.95690(15) 1.0497(4) 0.0302(10) Uani 1 1 d . . . . .
H14 H 0.1680 0.9671 0.9696 0.036 Uiso 1 1 calc R . . . .
C15 C -0.0672(5) 0.98436(16) 1.3105(5) 0.0353(11) Uani 1 1 d . . . . .
C16 C 0.7744(4) 0.73311(12) 0.8363(4) 0.0196(8) Uani 1 1 d . . . . .
C17 C 0.6987(4) 0.70555(13) 0.9059(4) 0.0227(8) Uani 1 1 d . . . . .
H17 H 0.6117 0.7111 0.9134 0.027 Uiso 1 1 calc R . . . .
C18 C 0.7535(4) 0.67021(13) 0.9629(4) 0.0235(9) Uani 1 1 d . . . . .
H18 H 0.7026 0.6524 1.0092 0.028 Uiso 1 1 calc R . . . .
C19 C 0.8843(4) 0.66072(12) 0.9523(4) 0.0207(8) Uani 1 1 d . . . . .
C20 C 0.9586(4) 0.68905(13) 0.8855(4) 0.0218(8) Uani 1 1 d . . . . .
H20 H 1.0460 0.6839 0.8794 0.026 Uiso 1 1 calc R . . . .
C21 C 0.9048(4) 0.72442(13) 0.8283(4) 0.0222(8) Uani 1 1 d . . . . .
H21 H 0.9562 0.7426 0.7841 0.027 Uiso 1 1 calc R . . . .
C22 C 0.9442(4) 0.62236(13) 1.0036(4) 0.0236(8) Uani 1 1 d . . . . .
H22 H 1.0318 0.6191 0.9927 0.028 Uiso 1 1 calc R . . . .
C23 C 0.8861(4) 0.59167(13) 1.0641(4) 0.0266(9) Uani 1 1 d . . . . .
H23 H 0.7995 0.5953 1.0790 0.032 Uiso 1 1 calc R . . . .
C24 C 0.9470(4) 0.55265(13) 1.1094(4) 0.0241(9) Uani 1 1 d . . . . .
C25 C 0.8818(5) 0.52688(15) 1.1925(5) 0.0313(10) Uani 1 1 d . . . . .
H25 H 0.8020 0.5353 1.2192 0.038 Uiso 1 1 calc R . . . .
C26 C 0.9322(5) 0.48928(15) 1.2360(5) 0.0320(10) Uani 1 1 d . . . . .
H26 H 0.8880 0.4727 1.2923 0.038 Uiso 1 1 calc R . . . .
C27 C 1.0525(5) 0.47644(14) 1.1929(4) 0.0255(9) Uani 1 1 d . . . . .
C28 C 1.1191(5) 0.50185(15) 1.1102(5) 0.0327(10) Uani 1 1 d . . . . .
H28 H 1.1986 0.4935 1.0826 0.039 Uiso 1 1 calc R . . . .
C29 C 1.0662(5) 0.53939(15) 1.0697(5) 0.0308(10) Uani 1 1 d . . . . .
H29 H 1.1110 0.5563 1.0146 0.037 Uiso 1 1 calc R . . . .
C30 C 1.1042(5) 0.43701(15) 1.2340(5) 0.0309(10) Uani 1 1 d . . . . .
C31 C 0.7596(4) 0.78407(14) 0.6587(4) 0.0212(8) Uani 1 1 d . . . . .
C32 C 0.7935(4) 0.75610(13) 0.5621(4) 0.0233(9) Uani 1 1 d . . . . .
H32 H 0.7904 0.7275 0.5771 0.028 Uiso 1 1 calc R . . . .
C33 C 0.8314(4) 0.77091(14) 0.4447(4) 0.0247(9) Uani 1 1 d . . . . .
H33 H 0.8542 0.7520 0.3818 0.030 Uiso 1 1 calc R . . . .
C34 C 0.8360(4) 0.81365(13) 0.4191(4) 0.0216(8) Uani 1 1 d . . . . .
C35 C 0.8030(4) 0.84084(13) 0.5172(4) 0.0234(8) Uani 1 1 d . . . . .
H35 H 0.8056 0.8695 0.5025 0.028 Uiso 1 1 calc R . . . .
C36 C 0.7668(4) 0.82663(13) 0.6346(4) 0.0229(9) Uani 1 1 d . . . . .
H36 H 0.7470 0.8456 0.6983 0.027 Uiso 1 1 calc R . . . .
C37 C 0.8696(4) 0.83128(13) 0.2955(4) 0.0239(9) Uani 1 1 d . . . . .
H37 H 0.8558 0.8598 0.2856 0.029 Uiso 1 1 calc R . . . .
C38 C 0.9178(4) 0.81186(13) 0.1946(4) 0.0243(9) Uani 1 1 d . . . . .
H38 H 0.9355 0.7835 0.2018 0.029 Uiso 1 1 calc R . . . .
C39 C 0.9439(4) 0.83291(14) 0.0734(4) 0.0260(9) Uani 1 1 d . . . . .
C40 C 0.8878(5) 0.87153(14) 0.0384(4) 0.0264(9) Uani 1 1 d . . . . .
H40 H 0.8311 0.8840 0.0929 0.032 Uiso 1 1 calc R . . . .
C41 C 0.9148(5) 0.89130(14) -0.0745(4) 0.0278(9) Uani 1 1 d . . . . .
H41 H 0.8779 0.9170 -0.0953 0.033 Uiso 1 1 calc R . . . .
C42 C 0.9987(4) 0.87221(14) -0.1579(4) 0.0267(9) Uani 1 1 d . . . . .
C43 C 1.0512(5) 0.83342(15) -0.1267(5) 0.0317(10) Uani 1 1 d . . . . .
H43 H 1.1052 0.8205 -0.1829 0.038 Uiso 1 1 calc R . . . .
C44 C 1.0240(4) 0.81404(15) -0.0136(5) 0.0286(9) Uani 1 1 d . . . . .
H44 H 1.0594 0.7880 0.0057 0.034 Uiso 1 1 calc R . . . .
C45 C 1.0288(5) 0.89330(15) -0.2747(5) 0.0321(10) Uani 1 1 d . . . . .

loop_
_atom_site_aniso_label
_atom_site_aniso_U_11
_atom_site_aniso_U_22
_atom_site_aniso_U_33
_atom_site_aniso_U_23
_atom_site_aniso_U_13
_atom_site_aniso_U_12
N1 0.0306(17) 0.0238(17) 0.0149(17) 0.0052(13) 0.0053(14) 0.0070(14)
N2 0.046(3) 0.057(3) 0.037(3) -0.020(2) -0.001(2) 0.008(2)
N3 0.054(3) 0.031(2) 0.035(2) 0.0069(18) 0.011(2) 0.014(2)
N4 0.059(3) 0.049(2) 0.021(2) 0.0030(19) 0.0160(19) -0.009(2)
C1 0.0281(19) 0.0197(18) 0.0139(19) 0.0030(15) 0.0035(15) 0.0013(16)
C2 0.031(2) 0.031(2) 0.0105(18) 0.0022(16) 0.0033(16) 0.0036(17)
C3 0.0284(19) 0.029(2) 0.017(2) 0.0056(16) 0.0032(16) 0.0048(17)
C4 0.0289(19) 0.0226(19) 0.016(2) -0.0017(16) 0.0060(16) -0.0002(17)
C5 0.032(2) 0.029(2) 0.0093(18) 0.0019(16) -0.0008(15) 0.0014(17)
C6 0.0285(19) 0.0243(19) 0.015(2) 0.0028(16) 0.0028(15) 0.0013(16)
C7 0.030(2) 0.029(2) 0.015(2) -0.0031(17) 0.0017(16) 0.0031(18)
C8 0.036(2) 0.031(2) 0.015(2) 0.0022(16) 0.0052(17) 0.0034(18)
C9 0.031(2) 0.030(2) 0.016(2) 0.0018(17) 0.0002(17) 0.0073(18)
C10 0.037(2) 0.033(2) 0.021(2) 0.0060(18) 0.0034(18) 0.0100(19)
C11 0.035(2) 0.041(2) 0.020(2) 0.0003(19) 0.0056(19) 0.007(2)
C12 0.030(2) 0.034(2) 0.025(2) -0.0114(18) -0.0030(18) 0.0051(18)
C13 0.039(2) 0.030(2) 0.024(2) -0.0030(19) -0.0044(19) 0.0103(19)
C14 0.046(3) 0.030(2) 0.015(2) 0.0003(17) 0.0021(18) 0.009(2)
C15 0.039(2) 0.042(2) 0.024(2) -0.014(2) -0.002(2) 0.005(2)
C16 0.031(2) 0.0190(19) 0.0087(17) 0.0018(14) 0.0012(15) 0.0008(16)
C17 0.029(2) 0.0234(19) 0.0156(19) -0.0001(16) 0.0024(15) -0.0002(17)
C18 0.032(2) 0.025(2) 0.014(2) 0.0003(15) -0.0001(16) -0.0042(17)
C19 0.032(2) 0.0197(18) 0.0097(18) -0.0020(15) -0.0017(15) 0.0008(16)
C20 0.0247(18) 0.027(2) 0.0139(19) -0.0001(15) 0.0005(14) 0.0015(16)
C21 0.030(2) 0.024(2) 0.0126(19) 0.0041(15) 0.0026(15) 0.0011(16)
C22 0.034(2) 0.024(2) 0.0123(19) -0.0013(15) -0.0026(16) 0.0033(17)
C23 0.035(2) 0.024(2) 0.020(2) 0.0012(17) -0.0010(17) 0.0051(18)
C24 0.035(2) 0.0211(19) 0.016(2) 0.0024(16) -0.0002(16) 0.0029(17)
C25 0.037(2) 0.027(2) 0.031(2) 0.0033(18) 0.0102(19) 0.0048(18)
C26 0.039(2) 0.027(2) 0.031(3) 0.0080(19) 0.006(2) 0.0023(19)
C27 0.035(2) 0.024(2) 0.018(2) 0.0027(16) -0.0011(17) 0.0023(17)
C28 0.039(2) 0.034(2) 0.026(2) 0.0093(19) 0.0056(19) 0.010(2)
C29 0.037(2) 0.034(2) 0.023(2) 0.0083(18) 0.0079(19) 0.0051(19)
C30 0.039(2) 0.030(2) 0.024(2) 0.0033(18) 0.0056(18) 0.005(2)
C31 0.0236(18) 0.028(2) 0.0115(19) 0.0031(15) -0.0003(15) 0.0000(16)
C32 0.0286(19) 0.0220(19) 0.019(2) 0.0026(16) -0.0008(16) 0.0017(16)
C33 0.0270(19) 0.029(2) 0.018(2) -0.0027(16) 0.0011(16) 0.0038(16)
C34 0.0218(17) 0.025(2) 0.018(2) 0.0014(16) -0.0004(15) 0.0007(15)
C35 0.0278(19) 0.0217(19) 0.021(2) 0.0010(16) -0.0001(15) -0.0008(16)
C36 0.029(2) 0.0214(19) 0.018(2) -0.0004(16) 0.0004(16) 0.0030(16)
C37 0.0279(19) 0.025(2) 0.018(2) 0.0044(16) -0.0019(16) -0.0001(16)
C38 0.0278(19) 0.0231(19) 0.022(2) 0.0043(16) 0.0002(17) 0.0007(16)
C39 0.031(2) 0.031(2) 0.016(2) -0.0007(17) -0.0002(16) -0.0042(17)
C40 0.038(2) 0.028(2) 0.013(2) 0.0009(16) 0.0059(17) -0.0006(18)
C41 0.037(2) 0.027(2) 0.020(2) 0.0029(17) 0.0035(18) -0.0015(18)
C42 0.033(2) 0.035(2) 0.013(2) -0.0018(17) 0.0051(17) -0.0064(18)
C43 0.032(2) 0.036(2) 0.027(3) -0.0027(19) 0.0077(19) -0.0004(19)
C44 0.029(2) 0.031(2) 0.026(2) -0.0030(19) 0.0033(18) 0.0008(18)
C45 0.040(2) 0.037(2) 0.020(2) -0.0026(19) 0.0054(18) -0.009(2)

loop_
_atom_type_symbol
_atom_type_description
_atom_type_scat_dispersion_real
_atom_type_scat_dispersion_imag
_atom_type_scat_source
C C 0.0181 0.0091 'International Tables Vol C Tables 4.2.6.8 and 6.1.1.4'
H H 0.0000 0.0000 'International Tables Vol C Tables 4.2.6.8 and 6.1.1.4'
N N 0.0311 0.0180 'International Tables Vol C Tables 4.2.6.8 and 6.1.1.4'

loop_
_geom_angle_atom_site_label_1
_geom_angle_atom_site_label_2
_geom_angle_atom_site_label_3
_geom_angle
_geom_angle_site_symmetry_1
_geom_angle_site_symmetry_3
_geom_angle_publ_flag
C16 N1 C1 119.2(3) . . ?
C16 N1 C31 120.7(3) . . ?
C31 N1 C1 119.5(3) . . ?
C2 C1 N1 120.5(4) . . ?
C6 C1 N1 119.8(4) . . ?
C6 C1 C2 119.7(4) . . ?
C1 C2 H2 120.0 . . ?
C3 C2 C1 120.0(4) . . ?
C3 C2 H2 120.0 . . ?
C2 C3 H3 119.5 . . ?
C2 C3 C4 121.0(4) . . ?
C4 C3 H3 119.5 . . ?
C3 C4 C5 118.4(4) . . ?
C3 C4 C7 123.0(4) . . ?
C5 C4 C7 118.6(4) . . ?
C4 C5 H5 119.6 . . ?
C4 C5 C6 120.7(4) . . ?
C6 C5 H5 119.6 . . ?
C1 C6 C5 120.1(4) . . ?
C1 C6 H6 120.0 . . ?
C5 C6 H6 120.0 . . ?
C4 C7 H7 116.7 . . ?
C8 C7 C4 126.6(4) . . ?
C8 C7 H7 116.7 . . ?
C7 C8 H8 117.6 . . ?
C7 C8 C9 124.7(4) . . ?
C9 C8 H8 117.6 . . ?
C10 C9 C8 121.6(4) . . ?
C14 C9 C8 119.9(4) . . ?
C14 C9 C10 118.5(4) . . ?
C9 C10 H10 119.4 . . ?
C9 C10 C11 121.1(4) . . ?
C11 C10 H10 119.4 . . ?
C10 C11 H11 120.4 . . ?
C10 C11 C12 119.1(4) . . ?
C12 C11 H11 120.4 . . ?
C11 C12 C15 119.5(5) . . ?
C13 C12 C11 120.5(4) . . ?
C13 C12 C15 119.9(4) . . ?
C12 C13 H13 120.4 . . ?
C12 C13 C14 119.3(4) . . ?
C14 C13 H13 120.4 . . ?
C9 C14 C13 121.4(4) . . ?
C9 C14 H14 119.3 . . ?
C13 C14 H14 119.3 . . ?
N2 C15 C12 179.1(6) . . ?
C17 C16 N1 119.7(4) . . ?
C21 C16 N1 121.6(4) . . ?
C21 C16 C17 118.7(4) . . ?
C16 C17 H17 119.9 . . ?
C18 C17 C16 120.2(4) . . ?
C18 C17 H17 119.9 . . ?
C17 C18 H18 119.3 . . ?
C17 C18 C19 121.4(4) . . ?
C19 C18 H18 119.3 . . ?
C18 C19 C22 123.2(4) . . ?
C20 C19 C18 117.6(4) . . ?
C20 C19 C22 119.2(4) . . ?
C19 C20 H20 119.3 . . ?
C21 C20 C19 121.5(4) . . ?
C21 C20 H20 119.3 . . ?
C16 C21 H21 119.6 . . ?
C20 C21 C16 120.7(4) . . ?
C20 C21 H21 119.6 . . ?
C19 C22 H22 116.7 . . ?
C23 C22 C19 126.6(4) . . ?
C23 C22 H22 116.7 . . ?
C22 C23 H23 117.2 . . ?
C22 C23 C24 125.6(4) . . ?
C24 C23 H23 117.2 . . ?
C25 C24 C23 119.0(4) . . ?
C29 C24 C23 122.6(4) . . ?
C29 C24 C25 118.3(4) . . ?
C24 C25 H25 119.0 . . ?
C26 C25 C24 121.9(4) . . ?
C26 C25 H25 119.0 . . ?
C25 C26 H26 120.7 . . ?
C25 C26 C27 118.5(4) . . ?
C27 C26 H26 120.7 . . ?
C26 C27 C30 119.2(4) . . ?
C28 C27 C26 120.3(4) . . ?
C28 C27 C30 120.5(4) . . ?
C27 C28 H28 120.2 . . ?
C29 C28 C27 119.5(5) . . ?
C29 C28 H28 120.2 . . ?
C24 C29 H29 119.3 . . ?
C28 C29 C24 121.4(4) . . ?
C28 C29 H29 119.3 . . ?
N3 C30 C27 179.5(6) . . ?
C32 C31 N1 120.3(4) . . ?
C36 C31 N1 121.1(4) . . ?
C36 C31 C32 118.6(4) . . ?
C31 C32 H32 119.8 . . ?
C33 C32 C31 120.3(4) . . ?
C33 C32 H32 119.8 . . ?
C32 C33 H33 119.4 . . ?
C32 C33 C34 121.1(4) . . ?
C34 C33 H33 119.4 . . ?
C33 C34 C35 117.4(4) . . ?
C33 C34 C37 123.9(4) . . ?
C35 C34 C37 118.6(4) . . ?
C34 C35 H35 119.0 . . ?
C36 C35 C34 122.1(4) . . ?
C36 C35 H35 119.0 . . ?
C31 C36 H36 119.8 . . ?
C35 C36 C31 120.4(4) . . ?
C35 C36 H36 119.8 . . ?
C34 C37 H37 115.6 . . ?
C38 C37 C34 128.7(4) . . ?
C38 C37 H37 115.6 . . ?
C37 C38 H38 118.2 . . ?
C37 C38 C39 123.6(4) . . ?
C39 C38 H38 118.2 . . ?
C40 C39 C38 122.1(4) . . ?
C44 C39 C38 120.1(4) . . ?
C44 C39 C40 117.8(4) . . ?
C39 C40 H40 119.2 . . ?
C41 C40 C39 121.6(4) . . ?
C41 C40 H40 119.2 . . ?
C40 C41 H41 120.4 . . ?
C40 C41 C42 119.3(4) . . ?
C42 C41 H41 120.4 . . ?
C41 C42 C45 119.2(4) . . ?
C43 C42 C41 119.7(4) . . ?
C43 C42 C45 121.1(4) . . ?
C42 C43 H43 119.8 . . ?
C44 C43 C42 120.5(4) . . ?
C44 C43 H43 119.8 . . ?
C39 C44 H44 119.5 . . ?
C43 C44 C39 121.1(4) . . ?
C43 C44 H44 119.5 . . ?
N4 C45 C42 179.4(6) . . ?

loop_
_geom_bond_atom_site_label_1
_geom_bond_atom_site_label_2
_geom_bond_distance
_geom_bond_site_symmetry_2
_geom_bond_publ_flag
N1 C1 1.434(5) . ?
N1 C16 1.415(5) . ?
N1 C31 1.416(5) . ?
N2 C15 1.160(7) . ?
N3 C30 1.146(7) . ?
N4 C45 1.151(7) . ?
C1 C2 1.393(6) . ?
C1 C6 1.381(6) . ?
C2 H2 0.9300 . ?
C2 C3 1.388(6) . ?
C3 H3 0.9300 . ?
C3 C4 1.394(6) . ?
C4 C5 1.394(6) . ?
C4 C7 1.477(6) . ?
C5 H5 0.9300 . ?
C5 C6 1.396(6) . ?
C6 H6 0.9300 . ?
C7 H7 0.9300 . ?
C7 C8 1.327(6) . ?
C8 H8 0.9300 . ?
C8 C9 1.474(6) . ?
C9 C10 1.392(6) . ?
C9 C14 1.388(6) . ?
C10 H10 0.9300 . ?
C10 C11 1.393(7) . ?
C11 H11 0.9300 . ?
C11 C12 1.399(7) . ?
C12 C13 1.382(7) . ?
C12 C15 1.433(7) . ?
C13 H13 0.9300 . ?
C13 C14 1.395(7) . ?
C14 H14 0.9300 . ?
C16 C17 1.409(6) . ?
C16 C21 1.392(6) . ?
C17 H17 0.9300 . ?
C17 C18 1.385(6) . ?
C18 H18 0.9300 . ?
C18 C19 1.405(6) . ?
C19 C20 1.401(6) . ?
C19 C22 1.464(6) . ?
C20 H20 0.9300 . ?
C20 C21 1.382(6) . ?
C21 H21 0.9300 . ?
C22 H22 0.9300 . ?
C22 C23 1.330(6) . ?
C23 H23 0.9300 . ?
C23 C24 1.467(6) . ?
C24 C25 1.397(7) . ?
C24 C29 1.396(7) . ?
C25 H25 0.9300 . ?
C25 C26 1.379(7) . ?
C26 H26 0.9300 . ?
C26 C27 1.414(7) . ?
C27 C28 1.395(7) . ?
C27 C30 1.428(6) . ?
C28 H28 0.9300 . ?
C28 C29 1.378(7) . ?
C29 H29 0.9300 . ?
C31 C32 1.404(6) . ?
C31 C36 1.389(6) . ?
C32 H32 0.9300 . ?
C32 C33 1.386(6) . ?
C33 H33 0.9300 . ?
C33 C34 1.396(6) . ?
C34 C35 1.397(6) . ?
C34 C37 1.462(6) . ?
C35 H35 0.9300 . ?
C35 C36 1.373(6) . ?
C36 H36 0.9300 . ?
C37 H37 0.9300 . ?
C37 C38 1.339(6) . ?
C38 H38 0.9300 . ?
C38 C39 1.465(6) . ?
C39 C40 1.407(6) . ?
C39 C44 1.400(7) . ?
C40 H40 0.9300 . ?
C40 C41 1.374(6) . ?
C41 H41 0.9300 . ?
C41 C42 1.404(6) . ?
C42 C43 1.388(7) . ?
C42 C45 1.437(6) . ?
C43 H43 0.9300 . ?
C43 C44 1.372(7) . ?
C44 H44 0.9300 . ?

loop_
_geom_torsion_atom_site_label_1
_geom_torsion_atom_site_label_2
_geom_torsion_atom_site_label_3
_geom_torsion_atom_site_label_4
_geom_torsion
_geom_torsion_site_symmetry_1
_geom_torsion_site_symmetry_2
_geom_torsion_site_symmetry_3
_geom_torsion_site_symmetry_4
_geom_torsion_publ_flag
N1 C1 C2 C3 -177.9(4) . . . . ?
N1 C1 C6 C5 178.4(4) . . . . ?
N1 C16 C17 C18 179.4(3) . . . . ?
N1 C16 C21 C20 -179.3(4) . . . . ?
N1 C31 C32 C33 178.2(4) . . . . ?
N1 C31 C36 C35 -177.3(4) . . . . ?
C1 N1 C16 C17 43.3(6) . . . . ?
C1 N1 C16 C21 -136.3(4) . . . . ?
C1 N1 C31 C32 -150.6(4) . . . . ?
C1 N1 C31 C36 28.5(6) . . . . ?
C1 C2 C3 C4 -1.0(7) . . . . ?
C2 C1 C6 C5 -1.4(6) . . . . ?
C2 C3 C4 C5 -0.3(7) . . . . ?
C2 C3 C4 C7 -179.1(4) . . . . ?
C3 C4 C5 C6 0.7(6) . . . . ?
C3 C4 C7 C8 -19.3(7) . . . . ?
C4 C5 C6 C1 0.1(7) . . . . ?
C4 C7 C8 C9 175.9(4) . . . . ?
C5 C4 C7 C8 161.8(4) . . . . ?
C6 C1 C2 C3 1.9(6) . . . . ?
C7 C4 C5 C6 179.6(4) . . . . ?
C7 C8 C9 C10 -16.9(7) . . . . ?
C7 C8 C9 C14 165.1(5) . . . . ?
C8 C9 C10 C11 -178.9(4) . . . . ?
C8 C9 C14 C13 178.3(4) . . . . ?
C9 C10 C11 C12 1.7(8) . . . . ?
C10 C9 C14 C13 0.2(7) . . . . ?
C10 C11 C12 C13 -1.8(7) . . . . ?
C10 C11 C12 C15 176.7(4) . . . . ?
C11 C12 C13 C14 1.1(7) . . . . ?
C12 C13 C14 C9 -0.3(7) . . . . ?
C14 C9 C10 C11 -0.9(7) . . . . ?
C15 C12 C13 C14 -177.4(5) . . . . ?
C16 N1 C1 C2 -146.6(4) . . . . ?
C16 N1 C1 C6 33.6(6) . . . . ?
C16 N1 C31 C32 38.4(6) . . . . ?
C16 N1 C31 C36 -142.5(4) . . . . ?
C16 C17 C18 C19 -0.6(6) . . . . ?
C17 C16 C21 C20 1.1(6) . . . . ?
C17 C18 C19 C20 2.1(6) . . . . ?
C17 C18 C19 C22 -175.8(4) . . . . ?
C18 C19 C20 C21 -2.0(6) . . . . ?
C18 C19 C22 C23 0.9(6) . . . . ?
C19 C20 C21 C16 0.4(6) . . . . ?
C19 C22 C23 C24 177.0(4) . . . . ?
C20 C19 C22 C23 -177.0(4) . . . . ?
C21 C16 C17 C18 -1.1(6) . . . . ?
C22 C19 C20 C21 176.0(4) . . . . ?
C22 C23 C24 C25 167.9(4) . . . . ?
C22 C23 C24 C29 -14.2(7) . . . . ?
C23 C24 C25 C26 178.3(4) . . . . ?
C23 C24 C29 C28 -177.6(4) . . . . ?
C24 C25 C26 C27 -1.0(7) . . . . ?
C25 C24 C29 C28 0.2(7) . . . . ?
C25 C26 C27 C28 1.2(7) . . . . ?
C25 C26 C27 C30 -178.1(5) . . . . ?
C26 C27 C28 C29 -0.6(7) . . . . ?
C27 C28 C29 C24 -0.1(8) . . . . ?
C29 C24 C25 C26 0.4(7) . . . . ?
C30 C27 C28 C29 178.7(4) . . . . ?
C31 N1 C1 C2 42.3(6) . . . . ?
C31 N1 C1 C6 -137.5(4) . . . . ?
C31 N1 C16 C17 -145.7(4) . . . . ?
C31 N1 C16 C21 34.7(6) . . . . ?
C31 C32 C33 C34 -0.5(6) . . . . ?
C32 C31 C36 C35 1.8(6) . . . . ?
C32 C33 C34 C35 1.1(6) . . . . ?
C32 C33 C34 C37 -177.2(4) . . . . ?
C33 C34 C35 C36 -0.2(6) . . . . ?
C33 C34 C37 C38 -10.1(7) . . . . ?
C34 C35 C36 C31 -1.2(6) . . . . ?
C34 C37 C38 C39 178.0(4) . . . . ?
C35 C34 C37 C38 171.7(4) . . . . ?
C36 C31 C32 C33 -0.9(6) . . . . ?
C37 C34 C35 C36 178.1(4) . . . . ?
C37 C38 C39 C40 -18.8(7) . . . . ?
C37 C38 C39 C44 163.2(4) . . . . ?
C38 C39 C40 C41 178.9(4) . . . . ?
C38 C39 C44 C43 -179.1(4) . . . . ?
C39 C40 C41 C42 1.1(7) . . . . ?
C40 C39 C44 C43 2.7(7) . . . . ?
C40 C41 C42 C43 1.2(7) . . . . ?
C40 C41 C42 C45 -178.8(4) . . . . ?
C41 C42 C43 C44 -1.5(7) . . . . ?
C42 C43 C44 C39 -0.5(7) . . . . ?
C44 C39 C40 C41 -3.0(6) . . . . ?
C45 C42 C43 C44 178.6(4) . . . . ?
